data_7103016
loop_
_publ_author_name
'Dalgarno, Scott J'
'Power, Nicholas P'
'Warren, John E'
'Atwood, Jerry L'

_publ_section_title
;
 Rapid formation of metal-organic nano-capsules gives new insight into
 the self-assembly process.
;
_journal_issue 13
_journal_name_full 'Chemical communications (Cambridge, England)'
_journal_page_first 1539
_journal_page_last 1541
_journal_paper_doi 10.1039/b719769a
_journal_year 2008
_chemical_formula_sum 'C81 H126 O16.75'
_chemical_formula_weight 1367.82
_chemical_name_systematic
;
?
;
_space_group_IT_number 2
_symmetry_cell_setting triclinic
_symmetry_space_group_name_Hall '-P 1'
_symmetry_space_group_name_H-M 'P -1'
_atom_sites_solution_hydrogens geom
_atom_sites_solution_primary direct
_atom_sites_solution_secondary difmap
_audit_creation_method SHELXL-97
_cell_angle_alpha 86.693(5)
_cell_angle_beta 78.650(5)
_cell_angle_gamma 77.855(5)
_cell_formula_units_Z 2
_cell_length_a 12.017(4)
_cell_length_b 13.104(4)
_cell_length_c 26.595(7)
_cell_measurement_temperature 173(2)
_cell_volume 4013(2)
_computing_cell_refinement 'SAINT (Bruker, 1998)'
_computing_data_collection 'SMART (Bruker, 1998)'
_computing_data_reduction 'SAINT (Bruker, 1998)'
_computing_molecular_graphics
;
XSeed (Barbour, 2001)
;
_computing_publication_material 'local program'
_computing_structure_refinement 'SHELXL-97 (Sheldrick, 1997)'
_computing_structure_solution 'SHELXS-97 (Sheldrick, 1990)'
_diffrn_ambient_temperature 173(2)
_diffrn_measured_fraction_theta_full 0.886
_diffrn_measured_fraction_theta_max 0.886
_diffrn_measurement_device_type 'Bruker SMART 1000 CCD diffractometer'
_diffrn_radiation_monochromator graphite
_diffrn_radiation_source 'fine-focus sealed tube'
_diffrn_radiation_type MoK\a
_diffrn_radiation_wavelength 0.71073
_diffrn_reflns_av_R_equivalents 0.0233
_diffrn_reflns_av_sigmaI/netI 0.0578
_diffrn_reflns_limit_h_max 13
_diffrn_reflns_limit_h_min -15
_diffrn_reflns_limit_k_max 16
_diffrn_reflns_limit_k_min -15
_diffrn_reflns_limit_l_max 33
_diffrn_reflns_limit_l_min -23
_diffrn_reflns_number 19667
_diffrn_reflns_theta_full 27.14
_diffrn_reflns_theta_max 27.14
_diffrn_reflns_theta_min 1.56
_exptl_absorpt_coefficient_mu 0.077
_exptl_absorpt_correction_T_max 0.9809
_exptl_absorpt_correction_T_min 0.9764
_exptl_absorpt_correction_type multi-scan
_exptl_crystal_colour Colourless
_exptl_crystal_density_diffrn 1.132
_exptl_crystal_density_method 'not measured'
_exptl_crystal_description Prism
_exptl_crystal_F_000 1492
_exptl_crystal_size_max 0.31
_exptl_crystal_size_mid 0.27
_exptl_crystal_size_min 0.25
_refine_diff_density_max 1.420
_refine_diff_density_min -0.609
_refine_diff_density_rms 0.073
_refine_ls_extinction_method none
_refine_ls_goodness_of_fit_ref 1.015
_refine_ls_hydrogen_treatment constr
_refine_ls_matrix_type full
_refine_ls_number_parameters 975
_refine_ls_number_reflns 15765
_refine_ls_number_restraints 1
_refine_ls_restrained_S_all 1.015
_refine_ls_R_factor_all 0.1216
_refine_ls_R_factor_gt 0.0815
_refine_ls_shift/su_max '0.207 (H-tors)'
_refine_ls_shift/su_mean 0.003
_refine_ls_structure_factor_coef Fsqd
_refine_ls_weighting_details 'calc w=1/[\s^2^(Fo^2^)+(0.1452P)^2^+2.9778P] where P=(Fo^2^+2Fc^2^)/3'
_refine_ls_weighting_scheme calc
_refine_ls_wR_factor_gt 0.2286
_refine_ls_wR_factor_ref 0.2626
_reflns_number_gt 10157
_reflns_number_total 15765
_reflns_threshold_expression >2sigma(I)
_cod_data_source_file b719769a.txt
_cod_data_source_block PgC12EtOAc
_cod_depositor_comments
;
The following automatic conversions were performed:
'_symmetry_cell_setting' value 'Triclinic' changed to 'triclinic'
according to '/home/saulius/struct/CIF-dictionaries/cif_core.dic'
dictionary named 'cif_core.dic' version 2.4.1 from 2010-06-29.

Automatic conversion script
Id: cif_fix_enum 1527 2010-12-29 10:47:43Z saulius 
;
_cod_original_sg_symbol_H-M P-1
_cod_database_code 7103016

loop_
_symmetry_equiv_pos_as_xyz
'x, y, z'
'-x, -y, -z'

loop_
_atom_site_label
_atom_site_type_symbol
_atom_site_fract_x
_atom_site_fract_y
_atom_site_fract_z
_atom_site_U_iso_or_equiv
_atom_site_adp_type
_atom_site_occupancy
_atom_site_symmetry_multiplicity
_atom_site_calc_flag
_atom_site_refinement_flags
_atom_site_disorder_assembly
_atom_site_disorder_group
O1 O 0.01629(16) 0.12706(16) 0.45547(8) 0.0295(5) Uani 1 1 d . . .
H101 H 0.0163 0.0660 0.4475 0.035 Uiso 1 1 calc R . .
O2 O 0.10462(17) 0.26348(17) 0.50192(8) 0.0338(5) Uani 1 1 d . . .
H102 H 0.0344 0.2593 0.5076 0.041 Uiso 1 1 calc R . .
O3 O 0.29246(18) 0.33446(17) 0.45599(9) 0.0395(6) Uani 1 1 d . . .
H103 H 0.3646 0.3276 0.4469 0.047 Uiso 1 1 calc R . .
O4 O 0.52453(19) 0.33894(17) 0.43042(10) 0.0423(6) Uani 1 1 d . . .
H104 H 0.5644 0.3496 0.4515 0.051 Uiso 1 1 calc R . .
O5 O 0.7308(2) 0.23431(18) 0.45037(10) 0.0445(6) Uani 1 1 d . . .
H105 H 0.7905 0.1919 0.4557 0.053 Uiso 1 1 calc R . .
O6 O 0.83951(17) 0.05109(16) 0.40474(9) 0.0360(5) Uani 1 1 d . . .
H106 H 0.8382 -0.0122 0.4113 0.043 Uiso 1 1 calc R . .
O7 O 0.82666(18) -0.16316(16) 0.40351(9) 0.0338(5) Uani 1 1 d . . .
H107 H 0.8433 -0.2062 0.4269 0.041 Uiso 1 1 calc R . .
O8 O 0.7483(2) -0.34685(17) 0.43546(9) 0.0389(6) Uani 1 1 d . . .
H108 H 0.6973 -0.3485 0.4619 0.047 Uiso 1 1 calc R . .
O9 O 0.57191(18) -0.39671(15) 0.39590(8) 0.0325(5) Uani 1 1 d . . .
H109 H 0.6176 -0.4499 0.3824 0.039 Uiso 1 1 calc R . .
O10 O 0.33671(18) -0.37443(16) 0.40910(9) 0.0359(5) Uani 1 1 d . . .
H110 H 0.4086 -0.3836 0.4075 0.043 Uiso 1 1 calc R . .
O11 O 0.13151(17) -0.27178(16) 0.46384(8) 0.0313(5) Uani 1 1 d . . .
H111 H 0.1562 -0.3367 0.4627 0.038 Uiso 1 1 calc R . .
O12 O 0.03261(16) -0.07695(15) 0.43859(8) 0.0270(4) Uani 1 1 d . . .
H112 H 0.0120 -0.1179 0.4624 0.032 Uiso 1 1 calc R . .
O13 O 0.1631(3) -0.4706(2) 0.48933(12) 0.0692(10) Uani 1 1 d . . .
O14 O 0.3851(3) 0.52742(18) 0.52442(11) 0.0557(7) Uani 1 1 d . . .
O15 O 0.0347(6) -0.4694(6) 0.3434(3) 0.057(2) Uiso 0.50 1 d P A 1
O16 O -0.0042(6) -0.4490(5) 0.3465(3) 0.0527(18) Uiso 0.50 1 d P B 2
O17 O 0.0162(6) -0.5205(5) 0.4284(3) 0.0550(19) Uiso 0.50 1 d P B 2
O18 O -0.0148(9) -0.5201(8) 0.4185(5) 0.090(3) Uiso 0.50 1 d P A 1
O19 O 0.5000 0.0000 0.5000 0.0857(14) Uiso 1 2 d S . .
C1 C 0.1712(2) 0.1222(2) 0.37918(11) 0.0218(6) Uani 1 1 d . . .
C2 C 0.1150(2) 0.1579(2) 0.42799(11) 0.0244(6) Uani 1 1 d . . .
C3 C 0.1562(2) 0.2294(2) 0.45268(11) 0.0267(6) Uani 1 1 d . . .
C4 C 0.2537(2) 0.2665(2) 0.42880(12) 0.0288(7) Uani 1 1 d . . .
C5 C 0.3104(2) 0.2357(2) 0.37918(11) 0.0251(6) Uani 1 1 d . . .
C6 C 0.2681(2) 0.1625(2) 0.35612(11) 0.0237(6) Uani 1 1 d . . .
H6 H 0.3074 0.1387 0.3230 0.028 Uiso 1 1 calc R . .
C7 C 0.4161(2) 0.2792(2) 0.35346(12) 0.0291(7) Uani 1 1 d . . .
H7 H 0.4061 0.3492 0.3689 0.035 Uiso 1 1 calc R . .
C8 C 0.5280(2) 0.2141(2) 0.36690(12) 0.0263(6) Uani 1 1 d . . .
C9 C 0.5789(2) 0.2490(2) 0.40381(13) 0.0308(7) Uani 1 1 d . . .
C10 C 0.6831(2) 0.1937(2) 0.41468(12) 0.0302(7) Uani 1 1 d . . .
C11 C 0.7368(2) 0.1004(2) 0.39010(12) 0.0277(6) Uani 1 1 d . . .
C12 C 0.6896(2) 0.0633(2) 0.35274(11) 0.0243(6) Uani 1 1 d . . .
C13 C 0.5845(2) 0.1213(2) 0.34250(11) 0.0251(6) Uani 1 1 d . . .
H13 H 0.5501 0.0961 0.3177 0.030 Uiso 1 1 calc R . .
C14 C 0.7528(2) -0.0347(2) 0.32270(11) 0.0261(6) Uani 1 1 d . . .
H14 H 0.8333 -0.0500 0.3299 0.031 Uiso 1 1 calc R . .
C15 C 0.7017(2) -0.1304(2) 0.34207(11) 0.0230(6) Uani 1 1 d . . .
C16 C 0.7427(2) -0.1921(2) 0.38151(11) 0.0241(6) Uani 1 1 d . . .
C17 C 0.7008(2) -0.2812(2) 0.39886(11) 0.0259(6) Uani 1 1 d . . .
C18 C 0.6142(2) -0.3087(2) 0.37791(11) 0.0245(6) Uani 1 1 d . . .
C19 C 0.5675(2) -0.2473(2) 0.33939(11) 0.0232(6) Uani 1 1 d . . .
C20 C 0.6141(2) -0.1596(2) 0.32199(11) 0.0244(6) Uani 1 1 d . . .
H20 H 0.5848 -0.1179 0.2952 0.029 Uiso 1 1 calc R . .
C21 C 0.4672(2) -0.2761(2) 0.31939(11) 0.0248(6) Uani 1 1 d . . .
H21 H 0.4733 -0.3528 0.3258 0.030 Uiso 1 1 calc R . .
C22 C 0.3503(2) -0.2228(2) 0.35136(11) 0.0232(6) Uani 1 1 d . . .
C23 C 0.2953(2) -0.2739(2) 0.39349(12) 0.0264(6) Uani 1 1 d . . .
C24 C 0.1890(2) -0.2247(2) 0.42177(11) 0.0252(6) Uani 1 1 d . . .
C25 C 0.1372(2) -0.1247(2) 0.40884(11) 0.0240(6) Uani 1 1 d . . .
C26 C 0.1888(2) -0.0705(2) 0.36689(11) 0.0212(6) Uani 1 1 d . . .
C27 C 0.2955(2) -0.1217(2) 0.33937(11) 0.0235(6) Uani 1 1 d . . .
H27 H 0.3328 -0.0859 0.3110 0.028 Uiso 1 1 calc R . .
C28 C 0.1296(2) 0.0396(2) 0.35281(11) 0.0236(6) Uani 1 1 d . . .
H28 H 0.0449 0.0465 0.3671 0.028 Uiso 1 1 calc R . .
C29 C 0.4253(3) 0.2990(3) 0.29668(13) 0.0364(8) Uani 1 1 d . . .
H29A H 0.4236 0.2336 0.2802 0.044 Uiso 1 1 calc R . .
H29B H 0.5010 0.3180 0.2826 0.044 Uiso 1 1 calc R . .
C30 C 0.3281(3) 0.3862(3) 0.28235(15) 0.0490(9) Uani 1 1 d . . .
H30A H 0.2590 0.3566 0.2818 0.059 Uiso 1 1 calc R . .
H30B H 0.3061 0.4404 0.3089 0.059 Uiso 1 1 calc R . .
C31 C 0.3645(4) 0.4367(3) 0.23022(16) 0.0542(10) Uani 1 1 d . . .
H31A H 0.3003 0.4936 0.2236 0.065 Uiso 1 1 calc R . .
H31B H 0.4321 0.4681 0.2312 0.065 Uiso 1 1 calc R . .
C32 C 0.3956(4) 0.3612(3) 0.18694(16) 0.0544(10) Uani 1 1 d . . .
H32A H 0.3242 0.3397 0.1822 0.065 Uiso 1 1 calc R . .
H32B H 0.4487 0.2980 0.1968 0.065 Uiso 1 1 calc R . .
C33 C 0.4531(4) 0.4029(3) 0.13553(16) 0.0546(10) Uani 1 1 d . . .
H33A H 0.3987 0.4638 0.1244 0.066 Uiso 1 1 calc R . .
H33B H 0.5229 0.4272 0.1403 0.066 Uiso 1 1 calc R . .
C34 C 0.4876(4) 0.3226(3) 0.09396(16) 0.0593(11) Uani 1 1 d . . .
H34A H 0.4169 0.3012 0.0882 0.071 Uiso 1 1 calc R . .
H34B H 0.5381 0.2602 0.1061 0.071 Uiso 1 1 calc R . .
C35 C 0.5508(4) 0.3591(3) 0.04300(16) 0.0551(10) Uani 1 1 d . . .
H35A H 0.5001 0.4210 0.0304 0.066 Uiso 1 1 calc R . .
H35B H 0.6213 0.3810 0.0486 0.066 Uiso 1 1 calc R . .
C36 C 0.5853(4) 0.2766(3) 0.00215(16) 0.0591(11) Uani 1 1 d . . .
H36A H 0.5146 0.2546 -0.0031 0.071 Uiso 1 1 calc R . .
H36B H 0.6359 0.2149 0.0149 0.071 Uiso 1 1 calc R . .
C37 C 0.6481(4) 0.3108(3) -0.04920(16) 0.0543(10) Uani 1 1 d . . .
H37A H 0.5975 0.3724 -0.0620 0.065 Uiso 1 1 calc R . .
H37B H 0.7188 0.3330 -0.0439 0.065 Uiso 1 1 calc R . .
C38 C 0.6827(4) 0.2282(3) -0.08977(16) 0.0566(10) Uani 1 1 d . . .
H38A H 0.6120 0.2058 -0.0948 0.068 Uiso 1 1 calc R . .
H38B H 0.7334 0.1668 -0.0769 0.068 Uiso 1 1 calc R . .
C39 C 0.7455(4) 0.2615(3) -0.14163(16) 0.0558(10) Uani 1 1 d . . .
H39A H 0.6939 0.3211 -0.1554 0.067 Uiso 1 1 calc R . .
H39B H 0.8151 0.2860 -0.1367 0.067 Uiso 1 1 calc R . .
C40 C 0.7822(4) 0.1763(4) -0.18043(17) 0.0664(12) Uani 1 1 d . . .
H40A H 0.8319 0.1162 -0.1669 0.100 Uiso 1 1 calc R . .
H40B H 0.8253 0.2018 -0.2122 0.100 Uiso 1 1 calc R . .
H40C H 0.7135 0.1551 -0.1876 0.100 Uiso 1 1 calc R . .
C41 C 0.7654(3) -0.0142(2) 0.26545(12) 0.0313(7) Uani 1 1 d . . .
H41A H 0.8018 0.0472 0.2568 0.038 Uiso 1 1 calc R . .
H41B H 0.6870 0.0042 0.2570 0.038 Uiso 1 1 calc R . .
C42 C 0.8365(3) -0.1043(3) 0.23138(13) 0.0377(8) Uani 1 1 d . . .
H42A H 0.9066 -0.1360 0.2454 0.045 Uiso 1 1 calc R . .
H42B H 0.7901 -0.1586 0.2320 0.045 Uiso 1 1 calc R . .
C43 C 0.8729(3) -0.0690(3) 0.17630(13) 0.0367(7) Uani 1 1 d . . .
H43A H 0.8049 -0.0238 0.1651 0.044 Uiso 1 1 calc R . .
H43B H 0.9322 -0.0262 0.1752 0.044 Uiso 1 1 calc R . .
C44 C 0.9213(3) -0.1565(3) 0.13865(13) 0.0383(8) Uani 1 1 d . . .
H44A H 0.8589 -0.1935 0.1359 0.046 Uiso 1 1 calc R . .
H44B H 0.9827 -0.2071 0.1520 0.046 Uiso 1 1 calc R . .
C45 C 0.9718(3) -0.1191(3) 0.08518(13) 0.0404(8) Uani 1 1 d . . .
H45A H 0.9123 -0.0639 0.0733 0.049 Uiso 1 1 calc R . .
H45B H 1.0384 -0.0874 0.0876 0.049 Uiso 1 1 calc R . .
C46 C 1.0122(3) -0.2042(3) 0.04526(13) 0.0405(8) Uani 1 1 d . . .
H46A H 0.9448 -0.2332 0.0412 0.049 Uiso 1 1 calc R . .
H46B H 1.0685 -0.2614 0.0579 0.049 Uiso 1 1 calc R . .
C47 C 1.0684(3) -0.1667(3) -0.00702(13) 0.0434(8) Uani 1 1 d . . .
H47A H 1.1379 -0.1408 -0.0032 0.052 Uiso 1 1 calc R . .
H47B H 1.0134 -0.1072 -0.0189 0.052 Uiso 1 1 calc R . .
C48 C 1.1043(3) -0.2504(3) -0.04810(13) 0.0439(8) Uani 1 1 d . . .
H48A H 1.1585 -0.3103 -0.0361 0.053 Uiso 1 1 calc R . .
H48B H 1.0346 -0.2756 -0.0523 0.053 Uiso 1 1 calc R . .
C49 C 1.1618(4) -0.2132(3) -0.09997(14) 0.0462(9) Uani 1 1 d . . .
H49A H 1.2346 -0.1930 -0.0962 0.055 Uiso 1 1 calc R . .
H49B H 1.1101 -0.1499 -0.1107 0.055 Uiso 1 1 calc R . .
C50 C 1.1896(4) -0.2935(3) -0.14213(14) 0.0463(9) Uani 1 1 d . . .
H50A H 1.2445 -0.3554 -0.1322 0.056 Uiso 1 1 calc R . .
H50B H 1.1175 -0.3163 -0.1448 0.056 Uiso 1 1 calc R . .
C51 C 1.2416(4) -0.2542(3) -0.19428(14) 0.0524(10) Uani 1 1 d . . .
H51A H 1.3183 -0.2395 -0.1927 0.063 Uiso 1 1 calc R . .
H51B H 1.1914 -0.1874 -0.2022 0.063 Uiso 1 1 calc R . .
C52 C 1.2564(4) -0.3295(4) -0.23784(16) 0.0621(12) Uani 1 1 d . . .
H52A H 1.3131 -0.3929 -0.2324 0.093 Uiso 1 1 calc R . .
H52B H 1.2838 -0.2962 -0.2706 0.093 Uiso 1 1 calc R . .
H52C H 1.1818 -0.3480 -0.2385 0.093 Uiso 1 1 calc R . .
C53 C 0.4728(3) -0.2586(3) 0.26159(12) 0.0315(7) Uani 1 1 d . . .
H53A H 0.4031 -0.2762 0.2525 0.038 Uiso 1 1 calc R . .
H53B H 0.4704 -0.1835 0.2535 0.038 Uiso 1 1 calc R . .
C54 C 0.5804(3) -0.3223(3) 0.22816(12) 0.0357(7) Uani 1 1 d . . .
H54A H 0.6488 -0.2938 0.2311 0.043 Uiso 1 1 calc R . .
H54B H 0.5929 -0.3953 0.2412 0.043 Uiso 1 1 calc R . .
C55 C 0.5713(3) -0.3216(3) 0.17241(13) 0.0475(9) Uani 1 1 d . . .
H55A H 0.5488 -0.2483 0.1609 0.057 Uiso 1 1 calc R . .
H55B H 0.5082 -0.3575 0.1693 0.057 Uiso 1 1 calc R . .
C56 C 0.6811(3) -0.3732(3) 0.13653(13) 0.0404(8) Uani 1 1 d . . .
H56A H 0.7435 -0.3357 0.1385 0.049 Uiso 1 1 calc R . .
H56B H 0.7053 -0.4458 0.1487 0.049 Uiso 1 1 calc R . .
C57 C 0.6691(3) -0.3753(4) 0.08101(14) 0.0554(11) Uani 1 1 d . . .
H57A H 0.6098 -0.4163 0.0789 0.066 Uiso 1 1 calc R . .
H57B H 0.6402 -0.3030 0.0696 0.066 Uiso 1 1 calc R . .
C58 C 0.7787(3) -0.4204(3) 0.04435(13) 0.0428(8) Uani 1 1 d . . .
H58A H 0.8080 -0.4925 0.0560 0.051 Uiso 1 1 calc R . .
H58B H 0.8378 -0.3790 0.0463 0.051 Uiso 1 1 calc R . .
C59 C 0.7670(3) -0.4235(4) -0.01105(14) 0.0565(11) Uani 1 1 d . . .
H59A H 0.7371 -0.3515 -0.0226 0.068 Uiso 1 1 calc R . .
H59B H 0.7085 -0.4655 -0.0130 0.068 Uiso 1 1 calc R . .
C60 C 0.8776(3) -0.4680(3) -0.04789(13) 0.0433(9) Uani 1 1 d . . .
H60A H 0.9359 -0.4259 -0.0459 0.052 Uiso 1 1 calc R . .
H60B H 0.9076 -0.5399 -0.0362 0.052 Uiso 1 1 calc R . .
C61 C 0.8672(3) -0.4720(4) -0.10344(14) 0.0552(11) Uani 1 1 d . . .
H61A H 0.8392 -0.4001 -0.1156 0.066 Uiso 1 1 calc R . .
H61B H 0.8081 -0.5131 -0.1056 0.066 Uiso 1 1 calc R . .
C62 C 0.9790(3) -0.5190(3) -0.13903(13) 0.0413(8) Uani 1 1 d . . .
H62A H 1.0379 -0.4779 -0.1364 0.050 Uiso 1 1 calc R . .
H62B H 1.0067 -0.5907 -0.1265 0.050 Uiso 1 1 calc R . .
C63 C 0.9731(4) -0.5243(4) -0.19480(15) 0.0615(12) Uani 1 1 d . . .
H63A H 0.9138 -0.5647 -0.1977 0.074 Uiso 1 1 calc R . .
H63B H 0.9472 -0.4526 -0.2078 0.074 Uiso 1 1 calc R . .
C64 C 1.0856(3) -0.5730(3) -0.22857(15) 0.0540(10) Uani 1 1 d . . .
H64A H 1.1453 -0.5340 -0.2259 0.081 Uiso 1 1 calc R . .
H64B H 1.0750 -0.5712 -0.2642 0.081 Uiso 1 1 calc R . .
H64C H 1.1098 -0.6456 -0.2175 0.081 Uiso 1 1 calc R . .
C65 C 0.1416(3) 0.0560(2) 0.29467(11) 0.0291(7) Uani 1 1 d . C .
H65A H 0.1194 -0.0030 0.2802 0.035 Uiso 1 1 calc R . .
H65B H 0.2239 0.0552 0.2796 0.035 Uiso 1 1 calc R . .
C66 C 0.0669(3) 0.1590(3) 0.27875(13) 0.0393(8) Uani 1 1 d . . .
C67 C 0.0605(6) 0.1536(6) 0.2203(3) 0.0397(16) Uani 0.50 1 d P C 2
H67A H 0.0211 0.0960 0.2167 0.048 Uiso 0.50 1 calc PR C 2
H67B H 0.0100 0.2192 0.2111 0.048 Uiso 0.50 1 calc PR C 2
C68 C 0.1731(8) 0.1379(7) 0.1805(3) 0.037(2) Uani 0.50 1 d P C 2
H68A H 0.2114 0.1972 0.1821 0.045 Uiso 0.50 1 calc PR C 2
H68B H 0.2256 0.0736 0.1897 0.045 Uiso 0.50 1 calc PR C 2
C69 C 0.1569(11) 0.1291(9) 0.1255(5) 0.043(2) Uani 0.50 1 d P C 2
H69A H 0.1118 0.0744 0.1246 0.051 Uiso 0.50 1 calc PR C 2
H69B H 0.1105 0.1961 0.1153 0.051 Uiso 0.50 1 calc PR C 2
C70 C 0.2671(8) 0.1038(7) 0.0867(3) 0.0433(18) Uani 0.50 1 d P C 2
H70A H 0.3164 0.0399 0.0983 0.052 Uiso 0.50 1 calc PR C 2
H70B H 0.3093 0.1614 0.0855 0.052 Uiso 0.50 1 calc PR C 2
C71 C 0.2509(14) 0.0867(10) 0.0325(6) 0.050(3) Uani 0.50 1 d P C 2
H71A H 0.2039 0.1515 0.0204 0.059 Uiso 0.50 1 calc PR C 2
H71B H 0.2063 0.0308 0.0339 0.059 Uiso 0.50 1 calc PR C 2
C72 C 0.3632(8) 0.0574(7) -0.0066(3) 0.0451(18) Uani 0.50 1 d P C 2
H72A H 0.4067 0.1143 -0.0085 0.054 Uiso 0.50 1 calc PR C 2
H72B H 0.4110 -0.0063 0.0060 0.054 Uiso 0.50 1 calc PR C 2
C73 C 0.3476(12) 0.0378(9) -0.0602(5) 0.046(3) Uani 0.50 1 d P C 2
H73A H 0.3033 -0.0185 -0.0581 0.056 Uiso 0.50 1 calc PR C 2
H73B H 0.3003 0.1018 -0.0728 0.056 Uiso 0.50 1 calc PR C 2
C74 C 0.4576(8) 0.0079(6) -0.0991(3) 0.0420(18) Uani 0.50 1 d P C 2
H74A H 0.5046 -0.0569 -0.0870 0.050 Uiso 0.50 1 calc PR C 2
H74B H 0.5027 0.0636 -0.1011 0.050 Uiso 0.50 1 calc PR C 2
C75 C 0.4388(11) -0.0098(9) -0.1530(5) 0.049(3) Uani 0.50 1 d P C 2
H75A H 0.3946 -0.0662 -0.1511 0.059 Uiso 0.50 1 calc PR C 2
H75B H 0.3911 0.0546 -0.1650 0.059 Uiso 0.50 1 calc PR C 2
C76 C 0.5500(9) -0.0387(9) -0.1918(4) 0.052(2) Uani 0.50 1 d P C 2
H76A H 0.5945 0.0166 -0.1939 0.078 Uiso 0.50 1 calc PR C 2
H76B H 0.5316 -0.0469 -0.2255 0.078 Uiso 0.50 1 calc PR C 2
H76C H 0.5959 -0.1045 -0.1813 0.078 Uiso 0.50 1 calc PR C 2
C77 C 0.1026(7) 0.2040(6) 0.2272(3) 0.0403(16) Uani 0.50 1 d P C 1
H77A H 0.1758 0.2280 0.2262 0.048 Uiso 0.50 1 calc PR C 1
H77B H 0.0427 0.2658 0.2215 0.048 Uiso 0.50 1 calc PR C 1
C78 C 0.1200(8) 0.1287(7) 0.1841(3) 0.037(2) Uani 0.50 1 d P C 1
H78A H 0.0447 0.1106 0.1831 0.044 Uiso 0.50 1 calc PR C 1
H78B H 0.1734 0.0638 0.1919 0.044 Uiso 0.50 1 calc PR C 1
C79 C 0.1684(11) 0.1690(9) 0.1315(5) 0.042(2) Uani 0.50 1 d P C 1
H79A H 0.2377 0.1967 0.1339 0.050 Uiso 0.50 1 calc PR C 1
H79B H 0.1099 0.2279 0.1217 0.050 Uiso 0.50 1 calc PR C 1
C80 C 0.2019(9) 0.0888(6) 0.0891(3) 0.0443(18) Uani 0.50 1 d P C 1
H80A H 0.1316 0.0640 0.0855 0.053 Uiso 0.50 1 calc PR C 1
H80B H 0.2570 0.0282 0.0999 0.053 Uiso 0.50 1 calc PR C 1
C81 C 0.2563(12) 0.1268(9) 0.0367(6) 0.041(3) Uani 0.50 1 d P C 1
H81A H 0.1991 0.1840 0.0247 0.049 Uiso 0.50 1 calc PR C 1
H81B H 0.3235 0.1563 0.0406 0.049 Uiso 0.50 1 calc PR C 1
C82 C 0.2968(9) 0.0435(7) -0.0041(3) 0.0456(18) Uani 0.50 1 d P C 1
H82A H 0.3548 -0.0132 0.0078 0.055 Uiso 0.50 1 calc PR C 1
H82B H 0.2298 0.0135 -0.0076 0.055 Uiso 0.50 1 calc PR C 1
C83 C 0.3494(11) 0.0813(8) -0.0561(5) 0.041(2) Uani 0.50 1 d P C 1
H83A H 0.4146 0.1137 -0.0524 0.049 Uiso 0.50 1 calc PR C 1
H83B H 0.2905 0.1361 -0.0686 0.049 Uiso 0.50 1 calc PR C 1
C84 C 0.3938(9) -0.0037(6) -0.0963(3) 0.0430(18) Uani 0.50 1 d P C 1
H84A H 0.4526 -0.0585 -0.0836 0.052 Uiso 0.50 1 calc PR C 1
H84B H 0.3285 -0.0362 -0.0998 0.052 Uiso 0.50 1 calc PR C 1
C85 C 0.4472(10) 0.0328(8) -0.1491(4) 0.039(2) Uani 0.50 1 d P C 1
H85A H 0.3879 0.0857 -0.1626 0.047 Uiso 0.50 1 calc PR C 1
H85B H 0.5113 0.0670 -0.1457 0.047 Uiso 0.50 1 calc PR C 1
C86 C 0.4936(9) -0.0545(9) -0.1876(4) 0.054(3) Uani 0.50 1 d P C 1
H86A H 0.5500 -0.1087 -0.1740 0.082 Uiso 0.50 1 calc PR C 1
H86B H 0.5312 -0.0264 -0.2199 0.082 Uiso 0.50 1 calc PR C 1
H86C H 0.4294 -0.0846 -0.1936 0.082 Uiso 0.50 1 calc PR C 1
C103 C 0.0758(10) -0.3023(8) 0.3141(4) 0.058(3) Uiso 0.50 1 d P B 2
H10D H 0.1206 -0.3401 0.2835 0.087 Uiso 0.50 1 calc PR B 2
H10E H 0.1169 -0.2501 0.3223 0.087 Uiso 0.50 1 calc PR B 2
H10F H -0.0007 -0.2674 0.3077 0.087 Uiso 0.50 1 calc PR B 2
C104 C 0.0630(11) -0.3713(11) 0.3546(5) 0.059(4) Uiso 0.50 1 d P B 2
H10A H 0.0235 -0.3320 0.3860 0.070 Uiso 0.50 1 calc PR B 2
H10B H 0.1406 -0.4082 0.3600 0.070 Uiso 0.50 1 calc PR B 2
C105 C 0.1133(9) -0.3261(8) 0.3075(4) 0.056(3) Uiso 0.50 1 d PD A 1
H10G H 0.1690 -0.3722 0.2823 0.084 Uiso 0.50 1 calc PR A 1
H10H H 0.1471 -0.2677 0.3143 0.084 Uiso 0.50 1 calc PR A 1
H10I H 0.0424 -0.2992 0.2939 0.084 Uiso 0.50 1 calc PR A 1
C106 C 0.0834(11) -0.3887(9) 0.3583(4) 0.047(3) Uiso 0.50 1 d PD A 1
H10C H 0.1540 -0.4181 0.3725 0.057 Uiso 0.50 1 calc PR A 1
H10J H 0.0270 -0.3438 0.3844 0.057 Uiso 0.50 1 calc PR A 1
C107 C -0.0126(9) -0.5228(8) 0.3806(4) 0.043(2) Uiso 0.50 1 d P B 2
C108 C -0.0619(12) -0.6096(10) 0.3701(5) 0.087(3) Uiso 0.50 1 d P B 2
H10X H -0.0008 -0.6727 0.3644 0.131 Uiso 0.50 1 calc PR B 2
H10K H -0.0963 -0.5934 0.3393 0.131 Uiso 0.50 1 calc PR B 2
H10L H -0.1218 -0.6212 0.3993 0.131 Uiso 0.50 1 calc PR B 2
C109 C -0.0437(15) -0.5102(15) 0.3805(8) 0.101(6) Uiso 0.50 1 d P A 1
C110 C -0.1171(10) -0.5783(9) 0.3687(4) 0.070(3) Uiso 0.50 1 d P A 1
H11A H -0.1362 -0.6232 0.3985 0.105 Uiso 0.50 1 calc PR A 1
H11B H -0.0756 -0.6217 0.3393 0.105 Uiso 0.50 1 calc PR A 1
H11C H -0.1886 -0.5355 0.3603 0.105 Uiso 0.50 1 calc PR A 1
C111 C 0.4002(12) 0.0169(10) 0.4834(5) 0.038(3) Uiso 0.25 1 d P D 1
C112 C 0.4758(11) -0.0805(10) 0.4724(5) 0.038(3) Uiso 0.25 1 d P D 2
C113 C 0.3823(8) -0.0557(7) 0.4552(4) 0.063(2) Uiso 0.50 1 d P . .
O20 O 0.3260(11) 0.0830(10) 0.5070(5) 0.069(3) Uiso 0.25 1 d P . .

loop_
_atom_site_aniso_label
_atom_site_aniso_U_11
_atom_site_aniso_U_22
_atom_site_aniso_U_33
_atom_site_aniso_U_23
_atom_site_aniso_U_13
_atom_site_aniso_U_12
O1 0.0281(10) 0.0328(11) 0.0281(12) -0.0064(9) 0.0034(8) -0.0139(9)
O2 0.0246(10) 0.0460(13) 0.0318(12) -0.0153(10) 0.0007(9) -0.0110(9)
O3 0.0276(11) 0.0415(13) 0.0525(15) -0.0206(11) -0.0035(10) -0.0125(9)
O4 0.0323(11) 0.0369(12) 0.0603(16) -0.0206(11) -0.0128(11) -0.0035(10)
O5 0.0415(13) 0.0385(13) 0.0603(17) -0.0141(12) -0.0255(12) -0.0050(10)
O6 0.0287(11) 0.0308(11) 0.0532(15) -0.0018(10) -0.0188(10) -0.0061(9)
O7 0.0380(12) 0.0337(11) 0.0367(13) 0.0063(10) -0.0175(10) -0.0153(9)
O8 0.0483(13) 0.0405(12) 0.0375(14) 0.0168(10) -0.0217(11) -0.0224(10)
O9 0.0339(11) 0.0246(10) 0.0419(14) 0.0029(9) -0.0095(10) -0.0110(9)
O10 0.0276(10) 0.0304(11) 0.0431(14) 0.0054(10) 0.0042(9) -0.0031(9)
O11 0.0282(10) 0.0276(10) 0.0319(12) 0.0024(9) 0.0066(9) -0.0044(8)
O12 0.0225(9) 0.0293(10) 0.0263(11) -0.0004(8) 0.0016(8) -0.0045(8)
O13 0.0694(19) 0.0400(14) 0.068(2) 0.0245(13) 0.0266(15) 0.0139(13)
O14 0.086(2) 0.0297(12) 0.0618(18) 0.0005(12) -0.0387(15) -0.0132(12)
C1 0.0227(13) 0.0228(13) 0.0201(15) -0.0012(11) -0.0047(11) -0.0046(10)
C2 0.0213(13) 0.0274(14) 0.0250(16) -0.0026(12) -0.0031(11) -0.0069(11)
C3 0.0216(13) 0.0308(15) 0.0269(17) -0.0071(12) -0.0034(11) -0.0029(11)
C4 0.0237(14) 0.0273(14) 0.0373(19) -0.0089(13) -0.0059(12) -0.0068(11)
C5 0.0206(13) 0.0239(14) 0.0303(17) 0.0007(12) -0.0052(11) -0.0031(11)
C6 0.0220(13) 0.0250(14) 0.0232(16) -0.0011(11) -0.0037(11) -0.0031(11)
C7 0.0239(14) 0.0253(14) 0.0390(19) 0.0037(13) -0.0070(12) -0.0074(11)
C8 0.0206(13) 0.0259(14) 0.0333(18) 0.0016(12) -0.0038(12) -0.0085(11)
C9 0.0259(14) 0.0253(14) 0.0418(19) -0.0070(13) -0.0038(13) -0.0072(11)
C10 0.0270(14) 0.0315(15) 0.0361(18) -0.0039(13) -0.0092(13) -0.0112(12)
C11 0.0228(13) 0.0250(14) 0.0377(19) 0.0032(12) -0.0094(12) -0.0078(11)
C12 0.0214(13) 0.0242(13) 0.0271(16) 0.0008(12) -0.0018(11) -0.0073(11)
C13 0.0240(13) 0.0282(14) 0.0250(16) -0.0014(12) -0.0051(11) -0.0087(11)
C14 0.0211(13) 0.0274(14) 0.0289(17) 0.0007(12) -0.0025(11) -0.0050(11)
C15 0.0218(13) 0.0252(14) 0.0209(15) -0.0036(11) -0.0005(11) -0.0046(10)
C16 0.0230(13) 0.0265(14) 0.0232(16) -0.0038(12) -0.0033(11) -0.0058(11)
C17 0.0288(14) 0.0264(14) 0.0223(16) 0.0001(12) -0.0054(12) -0.0049(11)
C18 0.0259(14) 0.0244(14) 0.0234(16) -0.0017(12) -0.0021(11) -0.0077(11)
C19 0.0208(13) 0.0259(14) 0.0215(15) -0.0047(11) -0.0009(11) -0.0034(11)
C20 0.0230(13) 0.0266(14) 0.0213(16) 0.0001(11) -0.0007(11) -0.0036(11)
C21 0.0223(13) 0.0289(14) 0.0233(16) -0.0047(12) -0.0024(11) -0.0058(11)
C22 0.0204(13) 0.0303(14) 0.0198(15) -0.0052(12) -0.0025(11) -0.0070(11)
C23 0.0252(14) 0.0250(14) 0.0290(17) -0.0031(12) -0.0033(12) -0.0056(11)
C24 0.0256(13) 0.0295(15) 0.0218(16) -0.0016(12) -0.0020(11) -0.0105(11)
C25 0.0199(13) 0.0271(14) 0.0252(16) -0.0057(12) -0.0024(11) -0.0054(11)
C26 0.0214(12) 0.0257(13) 0.0190(15) -0.0031(11) -0.0060(10) -0.0079(10)
C27 0.0228(13) 0.0293(14) 0.0201(15) -0.0037(12) -0.0021(11) -0.0100(11)
C28 0.0218(13) 0.0293(14) 0.0202(16) -0.0010(12) -0.0029(11) -0.0071(11)
C29 0.0285(15) 0.0392(17) 0.040(2) 0.0037(15) -0.0029(14) -0.0068(13)
C30 0.0402(19) 0.059(2) 0.043(2) 0.0184(18) -0.0062(16) -0.0054(17)
C31 0.049(2) 0.054(2) 0.052(3) 0.0167(19) -0.0075(18) -0.0015(18)
C32 0.060(2) 0.051(2) 0.052(3) 0.0096(19) -0.011(2) -0.0102(19)
C33 0.055(2) 0.054(2) 0.049(3) 0.0129(19) -0.0053(19) -0.0056(18)
C34 0.065(3) 0.055(2) 0.049(3) 0.014(2) -0.004(2) -0.001(2)
C35 0.055(2) 0.053(2) 0.049(3) 0.0060(19) -0.0011(19) -0.0036(18)
C36 0.063(3) 0.057(2) 0.050(3) 0.008(2) -0.006(2) -0.001(2)
C37 0.052(2) 0.055(2) 0.049(3) 0.0049(19) -0.0052(18) -0.0022(18)
C38 0.056(2) 0.053(2) 0.054(3) 0.009(2) -0.0086(19) 0.0005(19)
C39 0.052(2) 0.059(2) 0.051(3) 0.006(2) -0.0071(19) -0.0034(19)
C40 0.071(3) 0.072(3) 0.050(3) 0.005(2) -0.011(2) -0.005(2)
C41 0.0310(15) 0.0320(16) 0.0284(18) 0.0003(13) -0.0010(13) -0.0052(12)
C42 0.0416(18) 0.0369(17) 0.0300(19) 0.0000(14) 0.0015(14) -0.0056(14)
C43 0.0362(17) 0.0371(17) 0.0336(19) -0.0015(14) 0.0038(14) -0.0096(14)
C44 0.0414(18) 0.0383(18) 0.0332(19) -0.0030(15) 0.0030(14) -0.0119(14)
C45 0.0468(19) 0.0411(18) 0.0307(19) -0.0008(15) 0.0017(15) -0.0114(15)
C46 0.049(2) 0.0380(18) 0.032(2) -0.0019(15) 0.0003(15) -0.0102(15)
C47 0.052(2) 0.0386(18) 0.036(2) -0.0034(15) 0.0028(16) -0.0122(16)
C48 0.055(2) 0.0375(18) 0.034(2) 0.0013(15) 0.0019(16) -0.0104(16)
C49 0.059(2) 0.0371(18) 0.038(2) -0.0020(16) 0.0053(17) -0.0140(17)
C50 0.060(2) 0.0388(19) 0.035(2) -0.0009(16) 0.0038(17) -0.0097(16)
C51 0.065(2) 0.048(2) 0.038(2) -0.0019(17) 0.0102(18) -0.0155(19)
C52 0.065(3) 0.074(3) 0.045(2) -0.015(2) 0.012(2) -0.024(2)
C53 0.0268(14) 0.0405(17) 0.0269(17) -0.0079(14) -0.0032(12) -0.0058(13)
C54 0.0318(16) 0.0406(18) 0.0320(19) -0.0092(14) -0.0002(13) -0.0047(13)
C55 0.0364(18) 0.071(3) 0.033(2) -0.0207(18) 0.0000(15) -0.0078(17)
C56 0.0359(17) 0.049(2) 0.035(2) -0.0153(16) 0.0012(14) -0.0094(15)
C57 0.046(2) 0.083(3) 0.036(2) -0.021(2) 0.0002(17) -0.012(2)
C58 0.0415(19) 0.053(2) 0.034(2) -0.0119(16) 0.0008(15) -0.0128(16)
C59 0.048(2) 0.085(3) 0.035(2) -0.018(2) 0.0006(17) -0.013(2)
C60 0.0446(19) 0.051(2) 0.035(2) -0.0116(16) 0.0012(15) -0.0157(16)
C61 0.048(2) 0.082(3) 0.033(2) -0.015(2) -0.0014(17) -0.011(2)
C62 0.0429(18) 0.050(2) 0.0312(19) -0.0073(16) -0.0017(15) -0.0143(16)
C63 0.053(2) 0.091(3) 0.038(2) -0.010(2) -0.0085(18) -0.007(2)
C64 0.057(2) 0.072(3) 0.033(2) -0.0091(19) -0.0016(17) -0.018(2)
C65 0.0276(14) 0.0377(16) 0.0232(17) -0.0028(13) -0.0060(12) -0.0073(12)
C66 0.0466(19) 0.0419(18) 0.031(2) 0.0049(15) -0.0170(15) -0.0050(15)
C67 0.041(4) 0.047(4) 0.033(4) 0.001(3) -0.015(3) -0.007(3)
C68 0.038(5) 0.051(5) 0.028(5) 0.005(3) -0.010(4) -0.017(4)
C69 0.055(5) 0.054(7) 0.026(5) 0.005(6) -0.018(4) -0.016(5)
C70 0.049(5) 0.059(5) 0.026(4) 0.004(3) -0.008(4) -0.019(4)
C71 0.064(6) 0.057(8) 0.036(6) 0.006(7) -0.012(4) -0.030(7)
C72 0.050(5) 0.052(5) 0.036(5) 0.008(3) -0.009(4) -0.017(4)
C73 0.052(5) 0.054(7) 0.039(6) -0.005(7) -0.016(4) -0.018(6)
C74 0.040(4) 0.052(5) 0.037(5) 0.002(3) -0.012(4) -0.012(4)
C75 0.058(6) 0.050(7) 0.046(6) -0.005(6) -0.011(4) -0.024(6)
C76 0.064(7) 0.057(6) 0.033(5) 0.000(4) -0.006(5) -0.012(5)
C77 0.047(4) 0.038(4) 0.036(4) 0.002(3) -0.014(3) -0.004(3)
C78 0.040(5) 0.043(4) 0.032(5) 0.003(3) -0.007(5) -0.017(4)
C79 0.052(5) 0.047(6) 0.032(6) 0.004(5) -0.016(4) -0.017(5)
C80 0.052(5) 0.048(4) 0.036(5) 0.000(4) -0.006(4) -0.019(4)
C81 0.048(5) 0.045(7) 0.033(6) 0.005(6) -0.011(4) -0.018(5)
C82 0.051(5) 0.055(5) 0.033(5) 0.003(4) -0.005(4) -0.020(4)
C83 0.051(5) 0.043(6) 0.030(5) -0.001(5) -0.007(3) -0.017(5)
C84 0.046(5) 0.045(4) 0.039(5) 0.002(4) -0.008(4) -0.014(4)
C85 0.043(4) 0.046(6) 0.033(5) 0.000(5) -0.008(3) -0.017(5)
C86 0.055(6) 0.065(6) 0.043(6) -0.003(5) -0.006(5) -0.014(5)

loop_
_atom_type_symbol
_atom_type_description
_atom_type_scat_dispersion_real
_atom_type_scat_dispersion_imag
_atom_type_scat_source
C C 0.0033 0.0016 'International Tables Vol C Tables 4.2.6.8 and 6.1.1.4'
H H 0.0000 0.0000 'International Tables Vol C Tables 4.2.6.8 and 6.1.1.4'
O O 0.0106 0.0060 'International Tables Vol C Tables 4.2.6.8 and 6.1.1.4'

loop_
_geom_angle_atom_site_label_1
_geom_angle_atom_site_label_2
_geom_angle_atom_site_label_3
_geom_angle
_geom_angle_site_symmetry_1
_geom_angle_site_symmetry_3
_geom_angle_publ_flag
C109 O15 C106 117.5(10) . . ?
C107 O16 C104 117.3(8) . . ?
C111 O19 C111 180.0(11) . 2_656 ?
C111 O19 C112 61.4(8) . . ?
C111 O19 C112 118.6(8) 2_656 . ?
C111 O19 C112 118.6(8) . 2_656 ?
C111 O19 C112 61.4(8) 2_656 2_656 ?
C112 O19 C112 179.999(3) . 2_656 ?
C6 C1 C2 117.3(2) . . ?
C6 C1 C28 121.6(2) . . ?
C2 C1 C28 121.1(2) . . ?
O1 C2 C3 115.0(2) . . ?
O1 C2 C1 124.2(2) . . ?
C3 C2 C1 120.8(2) . . ?
C4 C3 O2 117.7(2) . . ?
C4 C3 C2 120.2(3) . . ?
O2 C3 C2 122.1(3) . . ?
O3 C4 C3 117.4(3) . . ?
O3 C4 C5 121.6(3) . . ?
C3 C4 C5 121.0(2) . . ?
C6 C5 C4 117.1(3) . . ?
C6 C5 C7 123.0(3) . . ?
C4 C5 C7 119.9(2) . . ?
C1 C6 C5 123.5(3) . . ?
C29 C7 C5 114.5(3) . . ?
C29 C7 C8 112.3(2) . . ?
C5 C7 C8 111.8(2) . . ?
C13 C8 C9 117.7(3) . . ?
C13 C8 C7 122.3(3) . . ?
C9 C8 C7 120.0(3) . . ?
O4 C9 C10 119.1(3) . . ?
O4 C9 C8 120.1(3) . . ?
C10 C9 C8 120.8(3) . . ?
O5 C10 C9 117.9(3) . . ?
O5 C10 C11 122.0(3) . . ?
C9 C10 C11 120.2(3) . . ?
O6 C11 C12 124.1(3) . . ?
O6 C11 C10 115.0(3) . . ?
C12 C11 C10 120.9(3) . . ?
C11 C12 C13 117.5(3) . . ?
C11 C12 C14 121.1(2) . . ?
C13 C12 C14 121.4(3) . . ?
C8 C13 C12 123.0(3) . . ?
C41 C14 C12 111.2(2) . . ?
C41 C14 C15 114.8(2) . . ?
C12 C14 C15 112.4(2) . . ?
C16 C15 C20 117.5(3) . . ?
C16 C15 C14 119.6(2) . . ?
C20 C15 C14 122.9(3) . . ?
C17 C16 C15 121.0(3) . . ?
C17 C16 O7 120.1(3) . . ?
C15 C16 O7 118.9(2) . . ?
C16 C17 O8 120.7(3) . . ?
C16 C17 C18 120.2(3) . . ?
O8 C17 C18 119.0(2) . . ?
O9 C18 C17 119.8(3) . . ?
O9 C18 C19 119.3(2) . . ?
C17 C18 C19 120.9(3) . . ?
C20 C19 C18 117.2(3) . . ?
C20 C19 C21 123.2(3) . . ?
C18 C19 C21 119.6(2) . . ?
C19 C20 C15 123.2(3) . . ?
C53 C21 C19 114.4(2) . . ?
C53 C21 C22 112.8(2) . . ?
C19 C21 C22 110.3(2) . . ?
C23 C22 C27 117.6(2) . . ?
C23 C22 C21 121.0(3) . . ?
C27 C22 C21 121.4(3) . . ?
O10 C23 C24 115.4(3) . . ?
O10 C23 C22 124.4(2) . . ?
C24 C23 C22 120.2(3) . . ?
O11 C24 C25 117.0(2) . . ?
O11 C24 C23 122.3(3) . . ?
C25 C24 C23 120.7(3) . . ?
C24 C25 O12 119.2(3) . . ?
C24 C25 C26 121.2(2) . . ?
O12 C25 C26 119.6(2) . . ?
C25 C26 C27 116.8(3) . . ?
C25 C26 C28 120.5(2) . . ?
C27 C26 C28 122.7(3) . . ?
C26 C27 C22 123.5(3) . . ?
C65 C28 C26 111.8(2) . . ?
C65 C28 C1 113.6(2) . . ?
C26 C28 C1 110.7(2) . . ?
C7 C29 C30 113.9(3) . . ?
C31 C30 C29 112.4(3) . . ?
C32 C31 C30 113.2(3) . . ?
C31 C32 C33 115.1(3) . . ?
C34 C33 C32 113.0(3) . . ?
C33 C34 C35 114.7(4) . . ?
C36 C35 C34 113.6(4) . . ?
C35 C36 C37 114.8(4) . . ?
C38 C37 C36 114.6(4) . . ?
C37 C38 C39 115.3(4) . . ?
C40 C39 C38 113.7(4) . . ?
C14 C41 C42 115.9(3) . . ?
C43 C42 C41 112.3(3) . . ?
C44 C43 C42 114.7(3) . . ?
C43 C44 C45 113.3(3) . . ?
C46 C45 C44 114.5(3) . . ?
C45 C46 C47 113.7(3) . . ?
C46 C47 C48 114.1(3) . . ?
C49 C48 C47 114.0(3) . . ?
C48 C49 C50 114.4(3) . . ?
C51 C50 C49 114.1(3) . . ?
C50 C51 C52 114.4(3) . . ?
C54 C53 C21 114.5(3) . . ?
C55 C54 C53 113.1(3) . . ?
C54 C55 C56 115.2(3) . . ?
C57 C56 C55 114.5(3) . . ?
C58 C57 C56 115.3(3) . . ?
C57 C58 C59 115.5(3) . . ?
C58 C59 C60 115.4(3) . . ?
C61 C60 C59 116.0(3) . . ?
C60 C61 C62 114.6(3) . . ?
C63 C62 C61 116.5(3) . . ?
C64 C63 C62 114.7(3) . . ?
C28 C65 C66 113.8(2) . . ?
C77 C66 C65 118.4(4) . . ?
C77 C66 C67 36.3(4) . . ?
C65 C66 C67 108.8(4) . . ?
C68 C67 C66 118.8(6) . . ?
C69 C68 C67 114.2(8) . . ?
C70 C69 C68 114.9(9) . . ?
C69 C70 C71 114.7(10) . . ?
C70 C71 C72 114.7(11) . . ?
C73 C72 C71 115.0(10) . . ?
C74 C73 C72 115.7(9) . . ?
C73 C74 C75 114.3(9) . . ?
C76 C75 C74 113.8(9) . . ?
C66 C77 C78 113.8(6) . . ?
C77 C78 C79 114.9(7) . . ?
C78 C79 C80 115.3(8) . . ?
C79 C80 C81 115.7(8) . . ?
C82 C81 C80 114.8(8) . . ?
C83 C82 C81 114.9(8) . . ?
C82 C83 C84 114.5(8) . . ?
C85 C84 C83 115.3(8) . . ?
C86 C85 C84 113.8(8) . . ?
C103 C104 O16 112.8(11) . . ?
O15 C106 C105 103.8(9) . . ?
O16 C107 O17 123.4(8) . . ?
O16 C107 C108 118.9(10) . . ?
O17 C107 C108 117.6(10) . . ?
O18 C109 O15 111.3(16) . . ?
O18 C109 C110 118.9(17) . . ?
O15 C109 C110 123.4(15) . . ?
O20 C111 C113 125.6(13) . . ?
O20 C111 O19 113.5(12) . . ?
C113 C111 O19 117.8(11) . . ?
C113 C112 O19 114.6(10) . . ?
C112 C113 C111 66.0(9) . . ?

loop_
_geom_bond_atom_site_label_1
_geom_bond_atom_site_label_2
_geom_bond_distance
_geom_bond_site_symmetry_2
_geom_bond_publ_flag
O1 C2 1.390(3) . ?
O2 C3 1.389(3) . ?
O3 C4 1.384(3) . ?
O4 C9 1.381(3) . ?
O5 C10 1.384(4) . ?
O6 C11 1.385(3) . ?
O7 C16 1.387(3) . ?
O8 C17 1.389(4) . ?
O9 C18 1.380(3) . ?
O10 C23 1.378(3) . ?
O11 C24 1.380(3) . ?
O12 C25 1.390(3) . ?
O15 C109 1.39(2) . ?
O15 C106 1.421(14) . ?
O16 C107 1.294(13) . ?
O16 C104 1.474(15) . ?
O17 C107 1.386(15) . ?
O18 C109 1.12(2) . ?
O19 C111 1.329(13) . ?
O19 C111 1.329(13) 2_656 ?
O19 C112 1.427(13) . ?
O19 C112 1.427(13) 2_656 ?
C1 C6 1.397(4) . ?
C1 C2 1.397(4) . ?
C1 C28 1.539(4) . ?
C2 C3 1.396(4) . ?
C3 C4 1.386(4) . ?
C4 C5 1.400(4) . ?
C5 C6 1.397(4) . ?
C5 C7 1.524(4) . ?
C7 C29 1.504(5) . ?
C7 C8 1.528(4) . ?
C8 C13 1.390(4) . ?
C8 C9 1.397(4) . ?
C9 C10 1.384(4) . ?
C10 C11 1.390(4) . ?
C11 C12 1.392(4) . ?
C12 C13 1.398(4) . ?
C12 C14 1.528(4) . ?
C14 C41 1.514(4) . ?
C14 C15 1.530(4) . ?
C15 C16 1.390(4) . ?
C15 C20 1.398(4) . ?
C16 C17 1.386(4) . ?
C17 C18 1.390(4) . ?
C18 C19 1.398(4) . ?
C19 C20 1.398(4) . ?
C19 C21 1.532(4) . ?
C21 C53 1.531(4) . ?
C21 C22 1.539(4) . ?
C22 C23 1.396(4) . ?
C22 C27 1.399(4) . ?
C23 C24 1.394(4) . ?
C24 C25 1.383(4) . ?
C25 C26 1.398(4) . ?
C26 C27 1.398(4) . ?
C26 C28 1.530(4) . ?
C28 C65 1.531(4) . ?
C29 C30 1.542(5) . ?
C30 C31 1.526(5) . ?
C31 C32 1.500(6) . ?
C32 C33 1.532(6) . ?
C33 C34 1.508(6) . ?
C34 C35 1.522(6) . ?
C35 C36 1.513(6) . ?
C36 C37 1.517(6) . ?
C37 C38 1.510(6) . ?
C38 C39 1.524(6) . ?
C39 C40 1.501(6) . ?
C41 C42 1.529(4) . ?
C42 C43 1.518(5) . ?
C43 C44 1.510(4) . ?
C44 C45 1.528(5) . ?
C45 C46 1.521(5) . ?
C46 C47 1.524(5) . ?
C47 C48 1.529(5) . ?
C48 C49 1.519(5) . ?
C49 C50 1.522(5) . ?
C50 C51 1.514(5) . ?
C51 C52 1.525(5) . ?
C53 C54 1.529(4) . ?
C54 C55 1.507(5) . ?
C55 C56 1.520(4) . ?
C56 C57 1.514(5) . ?
C57 C58 1.506(5) . ?
C58 C59 1.511(5) . ?
C59 C60 1.514(5) . ?
C60 C61 1.512(5) . ?
C61 C62 1.516(5) . ?
C62 C63 1.505(5) . ?
C63 C64 1.506(5) . ?
C65 C66 1.542(4) . ?
C66 C77 1.481(8) . ?
C66 C67 1.578(8) . ?
C67 C68 1.529(11) . ?
C68 C69 1.527(14) . ?
C69 C70 1.498(15) . ?
C70 C71 1.528(16) . ?
C71 C72 1.524(18) . ?
C72 C73 1.517(15) . ?
C73 C74 1.503(16) . ?
C74 C75 1.532(14) . ?
C75 C76 1.512(17) . ?
C77 C78 1.508(11) . ?
C78 C79 1.516(15) . ?
C79 C80 1.523(13) . ?
C80 C81 1.521(17) . ?
C81 C82 1.520(14) . ?
C82 C83 1.505(15) . ?
C83 C84 1.527(13) . ?
C84 C85 1.520(14) . ?
C85 C86 1.519(15) . ?
C103 C104 1.371(15) . ?
C105 C106 1.560(13) . ?
C107 C108 1.451(16) . ?
C109 C110 1.46(2) . ?
C111 O20 1.206(17) . ?
C111 C113 1.321(16) . ?
C112 C113 1.268(16) . ?
